data_7017108
loop_
_publ_author_name
'Whitelaw, Emma L.'
'Loraine, Gaynor'
'Mahon, Mary F.'
'Jones, Matthew D.'

_publ_section_title
;
 Salalen aluminium complexes and their exploitation for the ring opening
 polymerisation of rac-lactide.
;
_journal_issue 43
_journal_name_full 'Dalton transactions (Cambridge, England : 2003)'
_journal_page_first 11469
_journal_page_last 11473
_journal_paper_doi 10.1039/c1dt11438g
_journal_volume 40
_journal_year 2011
_chemical_formula_sum 'C27 H39 Al N2 O2'
_chemical_formula_weight 450.58
_chemical_name_systematic
;
?
;
_space_group_IT_number 2
_symmetry_cell_setting triclinic
_symmetry_space_group_name_Hall '-P 1'
_symmetry_space_group_name_H-M 'P -1'
_atom_sites_solution_hydrogens geom
_atom_sites_solution_primary direct
_atom_sites_solution_secondary difmap
_audit_creation_method SHELXL-97
_cell_angle_alpha 110.181(4)
_cell_angle_beta 109.510(4)
_cell_angle_gamma 103.090(5)
_cell_formula_units_Z 2
_cell_length_a 9.7286(7)
_cell_length_b 12.5296(10)
_cell_length_c 13.0282(10)
_cell_measurement_reflns_used 9203
_cell_measurement_temperature 150(2)
_cell_measurement_theta_max 25.03
_cell_measurement_theta_min 2.91
_cell_volume 1296.0(2)
_computing_cell_refinement 'HKL Scalepack (Otwinski & Minor, 1997)'
_computing_data_collection 'Collect (Nonius BV, 1997-2000)'
_computing_data_reduction 'HKL Denzo & Scalepack (Otwinski & Minor 1997)'
_computing_molecular_graphics 'Ortep-3 for Windows (Farrugia, 1997)'
_computing_publication_material 'WinGX publication routines (Farrugia, 1999)'
_computing_structure_refinement 'SHELXL-97 (Sheldrick, 1997)'
_computing_structure_solution
;
SIR97- Altomare A., Burla M.C., Camalli M., Cascarano G.L., Giacovazzo C. ,
Guagliardi A., Moliterni A.G.G., Polidori G.,Spagna R.
(1999) J. Appl. Cryst. 32, 115-119.
;
_diffrn_ambient_temperature 150(2)
_diffrn_measured_fraction_theta_full 0.982
_diffrn_measured_fraction_theta_max 0.982
_diffrn_measurement_device_type 'nonius kappa ccd'
_diffrn_measurement_method ccd
_diffrn_radiation_monochromator graphite
_diffrn_radiation_source 'fine-focus sealed tube'
_diffrn_radiation_type MoK\a
_diffrn_radiation_wavelength 0.71073
_diffrn_reflns_av_R_equivalents 0.0835
_diffrn_reflns_av_sigmaI/netI 0.0826
_diffrn_reflns_limit_h_max 10
_diffrn_reflns_limit_h_min -11
_diffrn_reflns_limit_k_max 14
_diffrn_reflns_limit_k_min -14
_diffrn_reflns_limit_l_max 15
_diffrn_reflns_limit_l_min -15
_diffrn_reflns_number 10691
_diffrn_reflns_theta_full 24.84
_diffrn_reflns_theta_max 24.84
_diffrn_reflns_theta_min 3.01
_exptl_absorpt_coefficient_mu 0.103
_exptl_absorpt_correction_type none
_exptl_crystal_colour yellow
_exptl_crystal_density_diffrn 1.155
_exptl_crystal_density_method 'not measured'
_exptl_crystal_description block
_exptl_crystal_F_000 488
_exptl_crystal_size_max 0.10
_exptl_crystal_size_mid 0.10
_exptl_crystal_size_min 0.10
_refine_diff_density_max 0.197
_refine_diff_density_min -0.265
_refine_diff_density_rms 0.043
_refine_ls_extinction_method none
_refine_ls_goodness_of_fit_ref 1.021
_refine_ls_hydrogen_treatment mixed
_refine_ls_matrix_type full
_refine_ls_number_parameters 302
_refine_ls_number_reflns 4417
_refine_ls_number_restraints 0
_refine_ls_restrained_S_all 1.021
_refine_ls_R_factor_all 0.1144
_refine_ls_R_factor_gt 0.0615
_refine_ls_shift/su_max 0.000
_refine_ls_shift/su_mean 0.000
_refine_ls_structure_factor_coef Fsqd
_refine_ls_weighting_details 'calc w=1/[\s^2^(Fo^2^)+(0.0883P)^2^+0.3405P] where P=(Fo^2^+2Fc^2^)/3'
_refine_ls_weighting_scheme calc
_refine_ls_wR_factor_gt 0.1466
_refine_ls_wR_factor_ref 0.1797
_reflns_number_gt 2725
_reflns_number_total 4417
_reflns_threshold_expression >2sigma(I)
_cod_data_source_file c1dt11438g.txt
_cod_data_source_block Al(Me)(3)
_cod_original_cell_volume 1295.98(17)
_cod_original_sg_symbol_H-M P-1
_cod_database_code 7017108

loop_
_symmetry_equiv_pos_as_xyz
'x, y, z'
'-x, -y, -z'

loop_
_atom_site_label
_atom_site_type_symbol
_atom_site_fract_x
_atom_site_fract_y
_atom_site_fract_z
_atom_site_U_iso_or_equiv
_atom_site_adp_type
_atom_site_occupancy
_atom_site_symmetry_multiplicity
_atom_site_calc_flag
_atom_site_refinement_flags
Al1 Al 0.30425(11) 0.01414(9) 0.63139(8) 0.0485(3) Uani 1 1 d .
O1 O 0.2082(3) -0.00368(19) 0.72074(19) 0.0527(6) Uani 1 1 d .
N1 N 0.1813(3) -0.0259(3) 0.4582(2) 0.0551(7) Uani 1 1 d .
C1 C 0.5282(4) 0.0434(3) 0.6790(3) 0.0640(10) Uani 1 1 d .
H1A H 0.5885 0.1312 0.7096 0.096 Uiso 1 1 calc R
H1B H 0.5399 -0.0054 0.6077 0.096 Uiso 1 1 calc R
H1C H 0.5681 0.0192 0.7434 0.096 Uiso 1 1 calc R
O2 O 0.3160(3) 0.1725(2) 0.6778(2) 0.0610(6) Uani 1 1 d .
N2 N 0.2270(3) -0.1936(2) 0.5391(2) 0.0514(7) Uani 1 1 d .
C2 C 0.1762(3) -0.0859(3) 0.7623(3) 0.0463(7) Uani 1 1 d .
C3 C 0.1150(3) -0.2114(3) 0.6815(3) 0.0489(8) Uani 1 1 d .
C4 C 0.0816(4) -0.2997(3) 0.7205(3) 0.0535(8) Uani 1 1 d .
H4 H 0.0417 -0.3845 0.6643 0.064 Uiso 1 1 calc R
C5 C 0.1054(4) -0.2663(3) 0.8403(3) 0.0501(8) Uani 1 1 d .
C6 C 0.1629(4) -0.1406(3) 0.9182(3) 0.0477(8) Uani 1 1 d .
H6 H 0.1773 -0.1163 0.9999 0.057 Uiso 1 1 calc R
C7 C 0.2007(3) -0.0480(3) 0.8843(3) 0.0450(7) Uani 1 1 d .
C8 C 0.0650(4) -0.3667(3) 0.8797(3) 0.0540(8) Uani 1 1 d .
C9 C -0.1154(4) -0.4383(3) 0.8116(4) 0.0674(10) Uani 1 1 d .
H9A H -0.1673 -0.3831 0.8381 0.101 Uiso 1 1 calc R
H9B H -0.1428 -0.5073 0.8302 0.101 Uiso 1 1 calc R
H9C H -0.1511 -0.4700 0.7232 0.101 Uiso 1 1 calc R
C10 C 0.1485(5) -0.4542(3) 0.8476(4) 0.0710(10) Uani 1 1 d .
H10A H 0.1210 -0.4871 0.7602 0.106 Uiso 1 1 calc R
H10B H 0.1148 -0.5224 0.8660 0.106 Uiso 1 1 calc R
H10C H 0.2632 -0.4091 0.8961 0.106 Uiso 1 1 calc R
C11 C 0.1181(5) -0.3137(4) 1.0172(3) 0.0746(11) Uani 1 1 d .
H11A H 0.2328 -0.2677 1.0613 0.112 Uiso 1 1 calc R
H11B H 0.0902 -0.3811 1.0379 0.112 Uiso 1 1 calc R
H11C H 0.0652 -0.2584 1.0408 0.112 Uiso 1 1 calc R
C12 C 0.2690(4) 0.0896(3) 0.9759(3) 0.0493(8) Uani 1 1 d .
C13 C 0.1698(4) 0.1549(3) 0.9255(3) 0.0634(9) Uani 1 1 d .
H13A H 0.2135 0.2419 0.9855 0.095 Uiso 1 1 calc R
H13B H 0.0605 0.1159 0.9097 0.095 Uiso 1 1 calc R
H13C H 0.1718 0.1488 0.8490 0.095 Uiso 1 1 calc R
C14 C 0.4397(4) 0.1497(3) 1.0002(4) 0.0739(11) Uani 1 1 d .
H14A H 0.4419 0.1410 0.9231 0.111 Uiso 1 1 calc R
H14B H 0.5036 0.1092 1.0348 0.111 Uiso 1 1 calc R
H14C H 0.4829 0.2374 1.0582 0.111 Uiso 1 1 calc R
C15 C 0.2690(5) 0.1086(3) 1.0990(3) 0.0722(11) Uani 1 1 d .
H15A H 0.3327 0.0686 1.1348 0.108 Uiso 1 1 calc R
H15B H 0.1603 0.0722 1.0856 0.108 Uiso 1 1 calc R
H15C H 0.3140 0.1970 1.1550 0.108 Uiso 1 1 calc R
C16 C 0.0824(4) -0.2486(3) 0.5501(3) 0.0556(8) Uani 1 1 d .
H16A H 0.0420 -0.3396 0.5046 0.067 Uiso 1 1 calc R
H16B H -0.0006 -0.2218 0.5121 0.067 Uiso 1 1 calc R
C17 C 0.3449(4) -0.2434(3) 0.5861(4) 0.0689(10) Uani 1 1 d .
H17A H 0.2973 -0.3337 0.5424 0.103 Uiso 1 1 calc R
H17B H 0.3783 -0.2159 0.6739 0.103 Uiso 1 1 calc R
H17C H 0.4368 -0.2136 0.5732 0.103 Uiso 1 1 calc R
C18 C 0.1877(4) -0.2266(3) 0.4091(3) 0.0603(9) Uani 1 1 d .
H18A H 0.1242 -0.3162 0.3579 0.072 Uiso 1 1 calc R
H18B H 0.2864 -0.2078 0.4003 0.072 Uiso 1 1 calc R
C19 C 0.0963(4) -0.1563(3) 0.3657(3) 0.0628(10) Uani 1 1 d .
H19A H 0.0893 -0.1655 0.2853 0.075 Uiso 1 1 calc R
H19B H -0.0122 -0.1876 0.3566 0.075 Uiso 1 1 calc R
C20 C 0.1877(4) 0.0557(4) 0.4183(3) 0.0566(9) Uani 1 1 d .
H20 H 0.135(4) 0.030(3) 0.330(4) 0.077(11) Uiso 1 1 d .
C21 C 0.2649(4) 0.1863(3) 0.4917(3) 0.0542(8) Uani 1 1 d .
C22 C 0.3280(4) 0.2404(3) 0.6216(3) 0.0553(8) Uani 1 1 d .
C23 C 0.3998(4) 0.3703(3) 0.6909(4) 0.0640(9) Uani 1 1 d .
C24 C 0.4057(5) 0.4393(4) 0.6288(4) 0.0774(11) Uani 1 1 d .
H24 H 0.4555 0.5265 0.6750 0.093 Uiso 1 1 calc R
C25 C 0.3423(5) 0.3877(4) 0.5017(4) 0.0798(12) Uani 1 1 d .
H25 H 0.3469 0.4390 0.4626 0.096 Uiso 1 1 calc R
C26 C 0.2734(4) 0.2621(4) 0.4339(4) 0.0675(10) Uani 1 1 d .
H26 H 0.2311 0.2260 0.3472 0.081 Uiso 1 1 calc R
C27 C 0.4693(6) 0.4264(4) 0.8288(4) 0.0847(13) Uani 1 1 d .
H27A H 0.5138 0.5165 0.8639 0.127 Uiso 1 1 calc R
H27B H 0.5529 0.3981 0.8597 0.127 Uiso 1 1 calc R
H27C H 0.3863 0.4011 0.8521 0.127 Uiso 1 1 calc R

loop_
_atom_site_aniso_label
_atom_site_aniso_U_11
_atom_site_aniso_U_22
_atom_site_aniso_U_33
_atom_site_aniso_U_23
_atom_site_aniso_U_13
_atom_site_aniso_U_12
Al1 0.0519(6) 0.0514(6) 0.0439(5) 0.0224(4) 0.0240(4) 0.0179(5)
O1 0.0679(14) 0.0476(12) 0.0560(13) 0.0255(11) 0.0392(11) 0.0246(11)
N1 0.0549(16) 0.0678(18) 0.0462(15) 0.0251(15) 0.0254(13) 0.0269(14)
C1 0.055(2) 0.068(2) 0.063(2) 0.0290(19) 0.0263(17) 0.0157(18)
O2 0.0845(17) 0.0547(14) 0.0560(13) 0.0299(12) 0.0388(12) 0.0292(12)
N2 0.0525(16) 0.0563(16) 0.0514(15) 0.0243(13) 0.0288(13) 0.0232(13)
C2 0.0442(17) 0.0476(18) 0.0532(18) 0.0243(16) 0.0260(14) 0.0198(14)
C3 0.0442(17) 0.0514(19) 0.0482(18) 0.0200(15) 0.0228(14) 0.0151(15)
C4 0.0529(19) 0.0400(17) 0.056(2) 0.0158(15) 0.0233(16) 0.0116(15)
C5 0.0474(18) 0.0500(19) 0.0528(19) 0.0223(16) 0.0250(15) 0.0168(15)
C6 0.0461(17) 0.0507(19) 0.0454(17) 0.0208(15) 0.0209(14) 0.0188(15)
C7 0.0417(17) 0.0475(17) 0.0464(17) 0.0206(14) 0.0216(14) 0.0170(14)
C8 0.059(2) 0.0481(19) 0.059(2) 0.0282(16) 0.0274(17) 0.0203(16)
C9 0.064(2) 0.061(2) 0.083(3) 0.039(2) 0.036(2) 0.0193(18)
C10 0.069(2) 0.057(2) 0.095(3) 0.040(2) 0.038(2) 0.0265(19)
C11 0.098(3) 0.061(2) 0.066(2) 0.038(2) 0.031(2) 0.026(2)
C12 0.0524(18) 0.0462(18) 0.0465(17) 0.0195(15) 0.0225(15) 0.0166(15)
C13 0.077(2) 0.060(2) 0.059(2) 0.0253(18) 0.0321(18) 0.0367(19)
C14 0.054(2) 0.052(2) 0.086(3) 0.013(2) 0.027(2) 0.0082(17)
C15 0.097(3) 0.052(2) 0.049(2) 0.0153(17) 0.0260(19) 0.020(2)
C16 0.0500(19) 0.0521(19) 0.057(2) 0.0191(16) 0.0258(16) 0.0124(16)
C17 0.069(2) 0.065(2) 0.081(3) 0.034(2) 0.036(2) 0.036(2)
C18 0.068(2) 0.055(2) 0.053(2) 0.0144(17) 0.0349(17) 0.0193(18)
C19 0.065(2) 0.066(2) 0.0387(17) 0.0149(17) 0.0189(16) 0.0150(19)
C20 0.052(2) 0.080(3) 0.050(2) 0.034(2) 0.0266(16) 0.0329(19)
C21 0.0489(18) 0.071(2) 0.061(2) 0.0384(19) 0.0315(16) 0.0298(17)
C22 0.0537(19) 0.065(2) 0.067(2) 0.0405(19) 0.0336(17) 0.0299(17)
C23 0.062(2) 0.065(2) 0.078(2) 0.039(2) 0.0351(19) 0.0282(19)
C24 0.074(3) 0.067(3) 0.098(3) 0.048(2) 0.037(2) 0.027(2)
C25 0.079(3) 0.092(3) 0.097(3) 0.067(3) 0.043(3) 0.037(3)
C26 0.064(2) 0.093(3) 0.075(2) 0.057(2) 0.039(2) 0.041(2)
C27 0.109(3) 0.054(2) 0.080(3) 0.026(2) 0.039(3) 0.026(2)

loop_
_atom_type_symbol
_atom_type_description
_atom_type_scat_dispersion_real
_atom_type_scat_dispersion_imag
_atom_type_scat_source
C C 0.0033 0.0016 'International Tables Vol C Tables 4.2.6.8 and 6.1.1.4'
H H 0.0000 0.0000 'International Tables Vol C Tables 4.2.6.8 and 6.1.1.4'
N N 0.0061 0.0033 'International Tables Vol C Tables 4.2.6.8 and 6.1.1.4'
O O 0.0106 0.0060 'International Tables Vol C Tables 4.2.6.8 and 6.1.1.4'
Al Al 0.0645 0.0514 'International Tables Vol C Tables 4.2.6.8 and 6.1.1.4'

loop_
_geom_angle_atom_site_label_1
_geom_angle_atom_site_label_2
_geom_angle_atom_site_label_3
_geom_angle
O1 Al1 O2 90.48(11)
O1 Al1 C1 124.68(14)
O2 Al1 C1 99.65(14)
O1 Al1 N1 120.70(12)
O2 Al1 N1 89.51(12)
C1 Al1 N1 113.68(13)
O1 Al1 N2 87.64(10)
O2 Al1 N2 165.45(12)
C1 Al1 N2 93.26(13)
N1 Al1 N2 79.10(11)
C2 O1 Al1 134.78(19)
C20 N1 C19 117.0(3)
C20 N1 Al1 123.5(2)
C19 N1 Al1 118.9(2)
Al1 C1 H1A 109.5
Al1 C1 H1B 109.5
H1A C1 H1B 109.5
Al1 C1 H1C 109.5
H1A C1 H1C 109.5
H1B C1 H1C 109.5
C22 O2 Al1 129.2(2)
C18 N2 C17 109.0(3)
C18 N2 C16 110.3(2)
C17 N2 C16 108.5(3)
C18 N2 Al1 104.4(2)
C17 N2 Al1 116.5(2)
C16 N2 Al1 107.99(19)
O1 C2 C3 118.8(3)
O1 C2 C7 121.4(3)
C3 C2 C7 119.8(3)
C4 C3 C2 120.9(3)
C4 C3 C16 120.8(3)
C2 C3 C16 118.3(3)
C3 C4 C5 121.2(3)
C3 C4 H4 119.4
C5 C4 H4 119.4
C4 C5 C6 116.7(3)
C4 C5 C8 119.7(3)
C6 C5 C8 123.6(3)
C5 C6 C7 124.4(3)
C5 C6 H6 117.8
C7 C6 H6 117.8
C6 C7 C2 116.9(3)
C6 C7 C12 121.9(3)
C2 C7 C12 121.1(3)
C11 C8 C10 107.3(3)
C11 C8 C5 112.4(3)
C10 C8 C5 109.8(3)
C11 C8 C9 108.9(3)
C10 C8 C9 110.1(3)
C5 C8 C9 108.2(3)
C8 C9 H9A 109.5
C8 C9 H9B 109.5
H9A C9 H9B 109.5
C8 C9 H9C 109.5
H9A C9 H9C 109.5
H9B C9 H9C 109.5
C8 C10 H10A 109.5
C8 C10 H10B 109.5
H10A C10 H10B 109.5
C8 C10 H10C 109.5
H10A C10 H10C 109.5
H10B C10 H10C 109.5
C8 C11 H11A 109.5
C8 C11 H11B 109.5
H11A C11 H11B 109.5
C8 C11 H11C 109.5
H11A C11 H11C 109.5
H11B C11 H11C 109.5
C14 C12 C13 109.8(3)
C14 C12 C15 108.2(3)
C13 C12 C15 107.0(3)
C14 C12 C7 109.5(3)
C13 C12 C7 110.5(3)
C15 C12 C7 111.8(3)
C12 C13 H13A 109.5
C12 C13 H13B 109.5
H13A C13 H13B 109.5
C12 C13 H13C 109.5
H13A C13 H13C 109.5
H13B C13 H13C 109.5
C12 C14 H14A 109.5
C12 C14 H14B 109.5
H14A C14 H14B 109.5
C12 C14 H14C 109.5
H14A C14 H14C 109.5
H14B C14 H14C 109.5
C12 C15 H15A 109.5
C12 C15 H15B 109.5
H15A C15 H15B 109.5
C12 C15 H15C 109.5
H15A C15 H15C 109.5
H15B C15 H15C 109.5
N2 C16 C3 112.2(3)
N2 C16 H16A 109.2
C3 C16 H16A 109.2
N2 C16 H16B 109.2
C3 C16 H16B 109.2
H16A C16 H16B 107.9
N2 C17 H17A 109.5
N2 C17 H17B 109.5
H17A C17 H17B 109.5
N2 C17 H17C 109.5
H17A C17 H17C 109.5
H17B C17 H17C 109.5
N2 C18 C19 110.7(3)
N2 C18 H18A 109.5
C19 C18 H18A 109.5
N2 C18 H18B 109.5
C19 C18 H18B 109.5
H18A C18 H18B 108.1
N1 C19 C18 107.2(3)
N1 C19 H19A 110.3
C18 C19 H19A 110.3
N1 C19 H19B 110.3
C18 C19 H19B 110.3
H19A C19 H19B 108.5
N1 C20 C21 126.1(3)
N1 C20 H20 121(2)
C21 C20 H20 113(2)
C26 C21 C22 119.9(3)
C26 C21 C20 119.1(3)
C22 C21 C20 121.0(3)
O2 C22 C23 119.4(3)
O2 C22 C21 121.3(3)
C23 C22 C21 119.2(3)
C24 C23 C22 118.0(4)
C24 C23 C27 123.3(4)
C22 C23 C27 118.7(3)
C23 C24 C25 123.3(4)
C23 C24 H24 118.3
C25 C24 H24 118.3
C26 C25 C24 119.1(4)
C26 C25 H25 120.5
C24 C25 H25 120.5
C25 C26 C21 120.4(4)
C25 C26 H26 119.8
C21 C26 H26 119.8
C23 C27 H27A 109.5
C23 C27 H27B 109.5
H27A C27 H27B 109.5
C23 C27 H27C 109.5
H27A C27 H27C 109.5
H27B C27 H27C 109.5

loop_
_geom_bond_atom_site_label_1
_geom_bond_atom_site_label_2
_geom_bond_distance
Al1 O1 1.757(2)
Al1 O2 1.827(2)
Al1 C1 1.960(3)
Al1 N1 1.979(3)
Al1 N2 2.266(3)
O1 C2 1.343(4)
N1 C20 1.296(5)
N1 C19 1.473(4)
C1 H1A 0.9800
C1 H1B 0.9800
C1 H1C 0.9800
O2 C22 1.309(4)
N2 C18 1.482(4)
N2 C17 1.484(4)
N2 C16 1.496(4)
C2 C3 1.396(4)
C2 C7 1.409(4)
C3 C4 1.386(4)
C3 C16 1.507(4)
C4 C5 1.389(4)
C4 H4 0.9500
C5 C6 1.394(4)
C5 C8 1.535(4)
C6 C7 1.394(4)
C6 H6 0.9500
C7 C12 1.540(4)
C8 C11 1.523(5)
C8 C10 1.533(5)
C8 C9 1.540(5)
C9 H9A 0.9800
C9 H9B 0.9800
C9 H9C 0.9800
C10 H10A 0.9800
C10 H10B 0.9800
C10 H10C 0.9800
C11 H11A 0.9800
C11 H11B 0.9800
C11 H11C 0.9800
C12 C14 1.531(5)
C12 C13 1.529(5)
C12 C15 1.538(5)
C13 H13A 0.9800
C13 H13B 0.9800
C13 H13C 0.9800
C14 H14A 0.9800
C14 H14B 0.9800
C14 H14C 0.9800
C15 H15A 0.9800
C15 H15B 0.9800
C15 H15C 0.9800
C16 H16A 0.9900
C16 H16B 0.9900
C17 H17A 0.9800
C17 H17B 0.9800
C17 H17C 0.9800
C18 C19 1.500(5)
C18 H18A 0.9900
C18 H18B 0.9900
C19 H19A 0.9900
C19 H19B 0.9900
C20 C21 1.429(5)
C20 H20 0.99(4)
C21 C26 1.406(5)
C21 C22 1.423(5)
C22 C23 1.416(5)
C23 C24 1.377(5)
C23 C27 1.510(5)
C24 C25 1.392(6)
C24 H24 0.9500
C25 C26 1.369(6)
C25 H25 0.9500
C26 H26 0.9500
C27 H27A 0.9800
C27 H27B 0.9800
C27 H27C 0.9800
